data_1519155
loop_
_publ_author_name
'Butler, Ian. R.'
'Coles, Simon J.'
'Hursthouse, Michael B.'

_publ_section_title
;
 C24H16CrFeN2O4
;
_journal_name_full 'Crystal Structure Report Archive'
_journal_page_first 756
_journal_year 1995
_chemical_formula_sum 'C24 H16 Cr Fe N2 O4'
_chemical_formula_weight 504.24
_space_group_IT_number 14
_symmetry_cell_setting monoclinic
_symmetry_space_group_name_Hall '-P 2yn'
_symmetry_space_group_name_H-M 'P 1 21/n 1'
_atom_sites_solution_hydrogens geom
_atom_sites_solution_primary direct
_atom_sites_solution_secondary difmap
_cell_angle_alpha 90.00
_cell_angle_beta 94.119(10)
_cell_angle_gamma 90.00
_cell_formula_units_Z 4
_cell_length_a 12.779(3)
_cell_length_b 13.0204(15)
_cell_length_c 12.8041(13)
_cell_measurement_temperature 150(2)
_cell_volume 2124.9(6)
_computing_structure_refinement 'SHELXL-92 (Sheldrick, 1993)'
_computing_structure_solution 'SHELXS-86 (Sheldrick, 1990)'
_diffrn_ambient_temperature 150(2)
_diffrn_radiation_monochromator graphite
_diffrn_radiation_source 'fine-focus sealed tube'
_diffrn_radiation_type MoK\a
_diffrn_radiation_wavelength 0.71069
_diffrn_reflns_av_R_equivalents 0.0507
_diffrn_reflns_av_sigmaI/netI 0.0639
_diffrn_reflns_limit_h_max 14
_diffrn_reflns_limit_h_min -14
_diffrn_reflns_limit_k_max 12
_diffrn_reflns_limit_k_min -14
_diffrn_reflns_limit_l_max 14
_diffrn_reflns_limit_l_min -12
_diffrn_reflns_number 7164
_diffrn_reflns_theta_max 25.04
_diffrn_reflns_theta_min 2.17
_exptl_absorpt_coefficient_mu 1.228
_exptl_crystal_density_diffrn 1.576
_exptl_crystal_F_000 1024
_exptl_crystal_size_max 0.24
_exptl_crystal_size_mid 0.18
_exptl_crystal_size_min 0.11
_refine_diff_density_max 0.910
_refine_diff_density_min -0.446
_refine_diff_density_rms 0.089
_refine_ls_extinction_method none
_refine_ls_goodness_of_fit_all 1.016
_refine_ls_goodness_of_fit_obs 1.110
_refine_ls_matrix_type full
_refine_ls_number_parameters 289
_refine_ls_number_reflns 3223
_refine_ls_number_restraints 0
_refine_ls_restrained_S_all 1.015
_refine_ls_restrained_S_obs 1.110
_refine_ls_R_factor_all 0.0475
_refine_ls_R_factor_obs 0.0396
_refine_ls_structure_factor_coef Fsqd
_refine_ls_weighting_scheme 'calc w=1/[\s^2^(Fo^2^)+(0.0480P)^2^+0.0000P] where P=(Fo^2^+2Fc^2^)/3'
_refine_ls_wR_factor_all 0.0956
_refine_ls_wR_factor_obs 0.0943
_reflns_number_observed 2676
_reflns_number_total 3223
_reflns_observed_criterion >2sigma(I)
_cod_data_source_file eCrystal-756.cif
_cod_data_source_block s92
_cod_depositor_comments
;
Citation :
Butler, Ian. R. and Coles, Simon J. and Hursthouse, Michael B. (1995) 
University of Southampton, Crystal Structure Report Archive. 

http://ecrystals.chem.soton.ac.uk/756/
;
_cod_original_cell_volume 2125.0(6)
_cod_original_sg_symbol_H-M P2(1)/n
_cod_database_code 1519155

loop_
_symmetry_equiv_pos_as_xyz
'x, y, z'
'-x+1/2, y+1/2, -z+1/2'
'-x, -y, -z'
'x-1/2, -y-1/2, z-1/2'

loop_
_atom_site_aniso_label
_atom_site_aniso_U_11
_atom_site_aniso_U_22
_atom_site_aniso_U_33
_atom_site_aniso_U_23
_atom_site_aniso_U_13
_atom_site_aniso_U_12
Cr1 0.0228(3) 0.0185(3) 0.0223(3) -0.0008(2) 0.0069(2) 0.0023(2)
Fe1 0.0210(3) 0.0165(3) 0.0301(3) 0.0004(2) 0.0007(2) 0.0010(2)
N1 0.0180(14) 0.0160(14) 0.0180(14) 0.0001(10) 0.0007(11) 0.0029(10)
N2 0.0215(14) 0.0189(15) 0.0191(14) -0.0008(10) 0.0019(11) 0.0030(10)
O1 0.055(2) 0.0358(14) 0.0250(15) -0.0032(11) -0.0018(13) -0.0066(12)
O2 0.0326(14) 0.0331(14) 0.044(2) 0.0027(11) 0.0207(12) 0.0003(11)
O3 0.038(2) 0.065(2) 0.040(2) 0.0048(13) -0.0065(14) 0.0040(13)
O4 0.060(2) 0.044(2) 0.065(2) -0.0181(14) 0.018(2) 0.0201(14)
C1 0.039(2) 0.012(2) 0.112(4) 0.013(2) 0.019(3) 0.008(2)
C2 0.041(3) 0.038(2) 0.071(3) -0.030(2) -0.015(2) 0.020(2)
C3 0.031(2) 0.036(2) 0.039(2) 0.000(2) 0.008(2) 0.013(2)
C4 0.025(2) 0.036(2) 0.045(2) -0.001(2) -0.005(2) 0.0078(15)
C5 0.047(3) 0.042(2) 0.048(3) 0.021(2) 0.013(2) 0.021(2)
C6 0.021(2) 0.022(2) 0.028(2) -0.0001(13) 0.0014(14) 0.0025(13)
C7 0.026(2) 0.025(2) 0.031(2) 0.0036(14) 0.0096(15) 0.0021(14)
C8 0.035(2) 0.025(2) 0.024(2) 0.0039(14) 0.0070(15) 0.0057(14)
C9 0.031(2) 0.014(2) 0.025(2) -0.0017(13) 0.0008(14) 0.0010(13)
C10 0.022(2) 0.015(2) 0.021(2) -0.0007(12) 0.0029(13) 0.0048(12)
C11 0.014(2) 0.023(2) 0.022(2) 0.0006(13) 0.0009(13) 0.0029(12)
C12 0.025(2) 0.019(2) 0.025(2) -0.0040(13) -0.0001(14) -0.0010(13)
C13 0.028(2) 0.026(2) 0.016(2) -0.0063(13) 0.0020(14) 0.0042(14)
C14 0.023(2) 0.023(2) 0.020(2) 0.0035(13) 0.0032(13) 0.0009(13)
C15 0.016(2) 0.023(2) 0.017(2) -0.0011(12) 0.0009(12) 0.0024(12)
C16 0.023(2) 0.018(2) 0.017(2) 0.0007(12) -0.0009(13) 0.0042(13)
C17 0.025(2) 0.023(2) 0.020(2) 0.0002(13) 0.0026(13) 0.0022(13)
C18 0.027(2) 0.028(2) 0.033(2) 0.0059(15) 0.0030(15) -0.0068(14)
C19 0.027(2) 0.018(2) 0.032(2) -0.0016(13) 0.0011(15) -0.0006(13)
C20 0.028(2) 0.019(2) 0.026(2) -0.0010(13) 0.0035(14) 0.0041(13)
C21 0.035(2) 0.015(2) 0.028(2) -0.0034(13) 0.008(2) 0.0001(13)
C22 0.032(2) 0.021(2) 0.028(2) -0.0021(14) 0.010(2) 0.0066(14)
C23 0.026(2) 0.024(2) 0.030(2) 0.0015(14) 0.008(2) 0.0019(14)
C24 0.035(2) 0.032(2) 0.036(2) 0.000(2) 0.008(2) 0.003(2)

loop_
_atom_site_label
_atom_site_type_symbol
_atom_site_fract_x
_atom_site_fract_y
_atom_site_fract_z
_atom_site_U_iso_or_equiv
_atom_site_thermal_displace_type
_atom_site_occupancy
_atom_site_calc_flag
_atom_site_refinement_flags
_atom_site_disorder_group
Cr1 Cr 0.28432(4) 0.17716(3) 1.01530(4) 0.0209(2) Uani 1 d . .
Fe1 Fe 0.21695(3) 0.58506(3) 0.95958(4) 0.0226(2) Uani 1 d . .
N1 N 0.2012(2) 0.2898(2) 1.1027(2) 0.0173(6) Uani 1 d . .
N2 N 0.1682(2) 0.0904(2) 1.0831(2) 0.0198(6) Uani 1 d . .
O1 O 0.1624(2) 0.2025(2) 0.8035(2) 0.0387(6) Uani 1 d . .
O2 O 0.4540(2) 0.3036(2) 0.9278(2) 0.0355(6) Uani 1 d . .
O3 O 0.4488(2) 0.1617(2) 1.1989(2) 0.0482(7) Uani 1 d . .
O4 O 0.3891(2) -0.0015(2) 0.9169(2) 0.0555(8) Uani 1 d . .
C1 C 0.2077(3) 0.7417(3) 0.9483(4) 0.0535(12) Uani 1 d . .
H1 H 0.2623(3) 0.7858(3) 0.9347(4) 0.064 Uiso 1 calc R .
C2 C 0.1802(3) 0.7085(3) 1.0482(4) 0.0509(12) Uani 1 d . .
H2 H 0.2141(3) 0.7273(3) 1.1121(4) 0.061 Uiso 1 calc R .
C3 C 0.0940(3) 0.6430(2) 1.0350(3) 0.0351(9) Uani 1 d . .
H3 H 0.0608(3) 0.6110(2) 1.0885(3) 0.042 Uiso 1 calc R .
C4 C 0.0656(3) 0.6334(3) 0.9272(3) 0.0359(9) Uani 1 d . .
H4 H 0.0107(3) 0.5941(3) 0.8970(3) 0.043 Uiso 1 calc R .
C5 C 0.1357(3) 0.6945(3) 0.8729(3) 0.0451(10) Uani 1 d . .
H5 H 0.1349(3) 0.7024(3) 0.8006(3) 0.054 Uiso 1 calc R .
C6 C 0.3496(2) 0.5151(2) 1.0239(2) 0.0237(7) Uani 1 d . .
H6 H 0.3889(2) 0.5362(2) 1.0840(2) 0.028 Uiso 1 calc R .
C7 C 0.3643(3) 0.5472(2) 0.9204(3) 0.0270(8) Uani 1 d . .
H7 H 0.4153(3) 0.5928(2) 0.9006(3) 0.032 Uiso 1 calc R .
C8 C 0.2874(3) 0.4977(2) 0.8521(3) 0.0280(8) Uani 1 d . .
H8 H 0.2798(3) 0.5051(2) 0.7797(3) 0.034 Uiso 1 calc R .
C9 C 0.2244(3) 0.4351(2) 0.9133(2) 0.0230(7) Uani 1 d . .
H9 H 0.1676(3) 0.3951(2) 0.8885(2) 0.028 Uiso 1 calc R .
C10 C 0.2641(2) 0.4448(2) 1.0198(2) 0.0192(7) Uani 1 d . .
C11 C 0.2206(2) 0.3926(2) 1.1103(2) 0.0196(7) Uani 1 d . .
C12 C 0.1975(2) 0.4477(2) 1.1992(2) 0.0231(7) Uani 1 d . .
H12 H 0.2162(2) 0.5166(2) 1.2053(2) 0.028 Uiso 1 calc R .
C13 C 0.1474(2) 0.4008(2) 1.2779(2) 0.0232(7) Uani 1 d . .
H13 H 0.1338(2) 0.4368(2) 1.3382(2) 0.028 Uiso 1 calc R .
C14 C 0.1174(2) 0.2992(2) 1.2658(2) 0.0217(7) Uani 1 d . .
H14 H 0.0799(2) 0.2667(2) 1.3159(2) 0.026 Uiso 1 calc R .
C15 C 0.1445(2) 0.2467(2) 1.1772(2) 0.0185(7) Uani 1 d . .
C16 C 0.1151(2) 0.1381(2) 1.1576(2) 0.0197(7) Uani 1 d . .
C17 C 0.0367(2) 0.0883(2) 1.2084(2) 0.0228(7) Uani 1 d . .
H17 H 0.0004(2) 0.1226(2) 1.2583(2) 0.027 Uiso 1 calc R .
C18 C 0.0140(3) -0.0126(2) 1.1834(3) 0.0294(8) Uani 1 d . .
H18 H -0.0373(3) -0.0474(2) 1.2173(3) 0.035 Uiso 1 calc R .
C19 C 0.0670(3) -0.0616(2) 1.1083(3) 0.0259(7) Uani 1 d . .
H19 H 0.0518(3) -0.1295(2) 1.0904(3) 0.031 Uiso 1 calc R .
C20 C 0.1430(2) -0.0087(2) 1.0602(2) 0.0242(7) Uani 1 d . .
H20 H 0.1789(2) -0.0423(2) 1.0096(2) 0.029 Uiso 1 calc R .
C21 C 0.2035(3) 0.1936(2) 0.8864(3) 0.0258(8) Uani 1 d . .
C22 C 0.3846(3) 0.2588(2) 0.9614(3) 0.0267(8) Uani 1 d . .
C23 C 0.3832(3) 0.1658(2) 1.1343(3) 0.0263(8) Uani 1 d . .
C24 C 0.3484(3) 0.0668(2) 0.9563(3) 0.0341(8) Uani 1 d . .

loop_
_atom_type_symbol
_atom_type_description
_atom_type_scat_dispersion_real
_atom_type_scat_dispersion_imag
_atom_type_scat_source
C C 0.0033 0.0016 'International Tables Vol C Tables 4.2.6.8 and 6.1.1.4'
H H 0.0000 0.0000 'International Tables Vol C Tables 4.2.6.8 and 6.1.1.4'
O O 0.0106 0.0060 'International Tables Vol C Tables 4.2.6.8 and 6.1.1.4'
N N 0.0061 0.0033 'International Tables Vol C Tables 4.2.6.8 and 6.1.1.4'
Fe Fe 0.3463 0.8444 'International Tables Vol C Tables 4.2.6.8 and 6.1.1.4'
Cr Cr 0.3209 0.6236 'International Tables Vol C Tables 4.2.6.8 and 6.1.1.4'

loop_
_geom_angle_atom_site_label_1
_geom_angle_atom_site_label_2
_geom_angle_atom_site_label_3
_geom_angle
_geom_angle_site_symmetry_1
_geom_angle_site_symmetry_3
C22 Cr1 C24 87.37(14) . .
C22 Cr1 C21 87.63(14) . .
C24 Cr1 C21 87.77(15) . .
C22 Cr1 C23 84.57(14) . .
C24 Cr1 C23 88.78(15) . .
C21 Cr1 C23 171.61(13) . .
C22 Cr1 N2 176.78(11) . .
C24 Cr1 N2 95.63(12) . .
C21 Cr1 N2 93.65(12) . .
C23 Cr1 N2 94.30(12) . .
C22 Cr1 N1 100.57(11) . .
C24 Cr1 N1 171.01(12) . .
C21 Cr1 N1 96.69(11) . .
C23 Cr1 N1 87.80(11) . .
N2 Cr1 N1 76.35(9) . .
C2 Fe1 C7 125.40(15) . .
C2 Fe1 C5 68.0(2) . .
C7 Fe1 C5 118.42(14) . .
C2 Fe1 C8 160.5(2) . .
C7 Fe1 C8 40.72(13) . .
C5 Fe1 C8 104.69(15) . .
C2 Fe1 C6 110.12(15) . .
C7 Fe1 C6 40.49(12) . .
C5 Fe1 C6 154.63(14) . .
C8 Fe1 C6 68.33(13) . .
C2 Fe1 C9 158.4(2) . .
C7 Fe1 C9 68.65(13) . .
C5 Fe1 C9 122.8(2) . .
C8 Fe1 C9 40.70(12) . .
C6 Fe1 C9 68.71(13) . .
C2 Fe1 C3 39.84(15) . .
C7 Fe1 C3 163.10(15) . .
C5 Fe1 C3 67.80(14) . .
C8 Fe1 C3 155.98(15) . .
C6 Fe1 C3 128.04(13) . .
C9 Fe1 C3 122.81(13) . .
C2 Fe1 C1 40.6(2) . .
C7 Fe1 C1 105.81(14) . .
C5 Fe1 C1 40.7(2) . .
C8 Fe1 C1 122.2(2) . .
C6 Fe1 C1 120.9(2) . .
C9 Fe1 C1 159.2(2) . .
C3 Fe1 C1 67.90(14) . .
C2 Fe1 C4 67.58(15) . .
C7 Fe1 C4 153.91(14) . .
C5 Fe1 C4 40.55(14) . .
C8 Fe1 C4 119.37(14) . .
C6 Fe1 C4 164.17(13) . .
C9 Fe1 C4 107.33(14) . .
C3 Fe1 C4 40.21(14) . .
C1 Fe1 C4 68.32(15) . .
C2 Fe1 C10 124.3(2) . .
C7 Fe1 C10 68.12(12) . .
C5 Fe1 C10 161.3(2) . .
C8 Fe1 C10 68.10(12) . .
C6 Fe1 C10 40.63(11) . .
C9 Fe1 C10 40.70(12) . .
C3 Fe1 C10 111.38(12) . .
C1 Fe1 C10 157.7(2) . .
C4 Fe1 C10 126.60(13) . .
C15 N1 C11 117.3(2) . .
C15 N1 Cr1 112.8(2) . .
C11 N1 Cr1 127.4(2) . .
C20 N2 C16 117.6(2) . .
C20 N2 Cr1 125.9(2) . .
C16 N2 Cr1 116.6(2) . .
C2 C1 C5 106.9(3) . .
C2 C1 Fe1 69.5(2) . .
C5 C1 Fe1 69.5(2) . .
C3 C2 C1 108.8(4) . .
C3 C2 Fe1 70.3(2) . .
C1 C2 Fe1 69.9(2) . .
C2 C3 C4 108.6(3) . .
C2 C3 Fe1 69.9(2) . .
C4 C3 Fe1 69.9(2) . .
C3 C4 C5 107.7(3) . .
C3 C4 Fe1 69.8(2) . .
C5 C4 Fe1 69.6(2) . .
C4 C5 C1 108.0(4) . .
C4 C5 Fe1 69.9(2) . .
C1 C5 Fe1 69.8(2) . .
C7 C6 C10 108.0(3) . .
C7 C6 Fe1 69.7(2) . .
C10 C6 Fe1 70.1(2) . .
C6 C7 C8 108.1(3) . .
C6 C7 Fe1 69.8(2) . .
C8 C7 Fe1 69.7(2) . .
C9 C8 C7 108.3(3) . .
C9 C8 Fe1 69.7(2) . .
C7 C8 Fe1 69.6(2) . .
C8 C9 C10 107.4(3) . .
C8 C9 Fe1 69.6(2) . .
C10 C9 Fe1 70.1(2) . .
C6 C10 C9 108.2(3) . .
C6 C10 C11 126.5(3) . .
C9 C10 C11 125.3(3) . .
C6 C10 Fe1 69.3(2) . .
C9 C10 Fe1 69.2(2) . .
C11 C10 Fe1 125.7(2) . .
N1 C11 C12 121.0(3) . .
N1 C11 C10 118.0(2) . .
C12 C11 C10 120.9(3) . .
C13 C12 C11 120.4(3) . .
C12 C13 C14 118.8(3) . .
C13 C14 C15 118.6(3) . .
N1 C15 C14 123.1(3) . .
N1 C15 C16 114.6(2) . .
C14 C15 C16 122.2(3) . .
N2 C16 C17 121.8(3) . .
N2 C16 C15 114.9(2) . .
C17 C16 C15 123.2(3) . .
C18 C17 C16 118.8(3) . .
C19 C18 C17 120.0(3) . .
C20 C19 C18 118.8(3) . .
N2 C20 C19 123.1(3) . .
O1 C21 Cr1 173.9(3) . .
O2 C22 Cr1 174.3(3) . .
O3 C23 Cr1 173.6(3) . .
O4 C24 Cr1 178.4(3) . .

loop_
_geom_bond_atom_site_label_1
_geom_bond_atom_site_label_2
_geom_bond_distance
_geom_bond_site_symmetry_2
Cr1 C22 1.837(3) .
Cr1 C24 1.842(3) .
Cr1 C21 1.895(4) .
Cr1 C23 1.914(4) .
Cr1 N2 2.101(2) .
Cr1 N1 2.169(2) .
Fe1 C2 2.042(3) .
Fe1 C7 2.043(3) .
Fe1 C5 2.043(4) .
Fe1 C8 2.044(3) .
Fe1 C6 2.045(3) .
Fe1 C9 2.045(3) .
Fe1 C3 2.047(3) .
Fe1 C1 2.047(3) .
Fe1 C4 2.048(3) .
Fe1 C10 2.056(3) .
N1 C15 1.360(4) .
N1 C11 1.363(4) .
N2 C20 1.357(4) .
N2 C16 1.360(4) .
O1 C21 1.156(4) .
O2 C22 1.169(4) .
O3 C23 1.136(4) .
O4 C24 1.163(4) .
C1 C2 1.419(6) .
C1 C5 1.424(6) .
C2 C3 1.393(5) .
C3 C4 1.408(5) .
C4 C5 1.418(5) .
C6 C7 1.415(4) .
C6 C10 1.424(4) .
C7 C8 1.422(5) .
C8 C9 1.422(4) .
C9 C10 1.426(4) .
C10 C11 1.485(4) .
C11 C12 1.395(4) .
C12 C13 1.376(4) .
C13 C14 1.383(4) .
C14 C15 1.389(4) .
C15 C16 1.481(4) .
C16 C17 1.392(4) .
C17 C18 1.379(4) .
C18 C19 1.373(4) .
C19 C20 1.372(4) .
